data_4004098
loop_
_publ_author_name
'Chen, Pengyun'
'Zhou, Yuqiao'
'He, Jin'
'Jiang, Wei'
'Li, Junhao'
'Ni, Haiyong'
'Zhang, Qiuhong'
'Lin, Litian'

_publ_section_title
;
 On the Crystal Chemistry of RE2Si2O7: Revisited Structures,
 Group--Subgroup Relationship, and Insights of Ce3+-Activated
 Radioluminescence
;
_journal_issue 6
_journal_name_full 'Chemistry of Materials'
_journal_page_first 2635
_journal_page_last 2646
_journal_paper_doi 10.1021/acs.chemmater.3c00245
_journal_volume 35
_journal_year 2023
_chemical_formula_sum 'La2 O7 Si2'
_chemical_formula_weight 446.00
_space_group_crystal_system monoclinic
_space_group_IT_number 14
_space_group_name_Hall '-P 2yn'
_space_group_name_H-M_alt 'P 1 21/n 1'
_atom_sites_solution_hydrogens .
_audit_creation_method SHELXL-2018/3
_cell_angle_alpha 90
_cell_angle_beta 90.515(2)
_cell_angle_gamma 90
_cell_formula_units_Z 4
_cell_length_a 5.41340(10)
_cell_length_b 8.7990(3)
_cell_length_c 13.1858(4)
_cell_measurement_reflns_used 4777
_cell_measurement_temperature 300(2)
_cell_measurement_theta_max 31.0590
_cell_measurement_theta_min 2.7630
_cell_volume 628.05(3)
_computing_structure_refinement 'SHELXL-2018/3 (Sheldrick, 2018)'
_computing_structure_solution 'SHELXT 2018/2 (Sheldrick, 2018)'
_diffrn_ambient_temperature 300(2)
_diffrn_measured_fraction_theta_full 1.000
_diffrn_measured_fraction_theta_max 0.842
_diffrn_measurement_device_type 'XtaLAB Synergy R, DW system, HyPix'
_diffrn_radiation_type MoK\a
_diffrn_radiation_wavelength 0.71073
_diffrn_reflns_av_R_equivalents 0.0500
_diffrn_reflns_av_unetI/netI 0.0373
_diffrn_reflns_Laue_measured_fraction_full 1.000
_diffrn_reflns_Laue_measured_fraction_max 0.842
_diffrn_reflns_limit_h_max 7
_diffrn_reflns_limit_h_min -6
_diffrn_reflns_limit_k_max 12
_diffrn_reflns_limit_k_min -10
_diffrn_reflns_limit_l_max 14
_diffrn_reflns_limit_l_min -18
_diffrn_reflns_number 8152
_diffrn_reflns_point_group_measured_fraction_full 1.000
_diffrn_reflns_point_group_measured_fraction_max 0.842
_diffrn_reflns_theta_full 25.242
_diffrn_reflns_theta_max 30.646
_diffrn_reflns_theta_min 2.783
_exptl_absorpt_coefficient_mu 13.787
_exptl_absorpt_correction_T_max 1.00000
_exptl_absorpt_correction_T_min 0.68949
_exptl_absorpt_correction_type multi-scan
_exptl_absorpt_process_details multi-scan
_exptl_crystal_colour colorless
_exptl_crystal_density_diffrn 4.717
_exptl_crystal_description plate
_exptl_crystal_F_000 792
_exptl_crystal_size_max 0.10
_exptl_crystal_size_mid 0.06
_exptl_crystal_size_min 0.05
_refine_diff_density_max 1.650
_refine_diff_density_min -1.277
_refine_diff_density_rms 0.296
_refine_ls_extinction_coef 0.0029(2)
_refine_ls_extinction_expression Fc^*^=kFc[1+0.001xFc^2^\l^3^/sin(2\q)]^-1/4^
_refine_ls_extinction_method 'SHELXL-2018/3 (Sheldrick 2018)'
_refine_ls_goodness_of_fit_ref 1.065
_refine_ls_hydrogen_treatment undef
_refine_ls_matrix_type full
_refine_ls_number_parameters 101
_refine_ls_number_reflns 1635
_refine_ls_number_restraints 0
_refine_ls_restrained_S_all 1.065
_refine_ls_R_factor_all 0.0289
_refine_ls_R_factor_gt 0.0257
_refine_ls_shift/su_max 0.001
_refine_ls_shift/su_mean 0.000
_refine_ls_structure_factor_coef Fsqd
_refine_ls_weighting_details 'w=1/[\s^2^(Fo^2^)+(0.0245P)^2^+1.1416P] where P=(Fo^2^+2Fc^2^)/3'
_refine_ls_weighting_scheme calc
_refine_ls_wR_factor_gt 0.0567
_refine_ls_wR_factor_ref 0.0581
_reflns_Friedel_coverage 0.000
_reflns_Friedel_fraction_full .
_reflns_Friedel_fraction_max .
_reflns_number_gt 1487
_reflns_number_total 1635
_reflns_threshold_expression 'I > 2\s(I)'
_cod_data_source_file G-La2Si2O7-P21-n.cif
_cod_data_source_block G-La2Si2O7
_cod_original_sg_symbol_H-M 'P 21/n'
_cod_database_code 4004098
_shelx_shelxl_version_number 2018/3
_shelx_space_group_comment
;
The symmetry employed for this shelxl refinement is uniquely defined
by the following loop, which should always be used as a source of
symmetry information in preference to the above space-group names.
They are only intended as comments.
;

loop_
_space_group_symop_operation_xyz
'x, y, z'
'-x+1/2, y+1/2, -z+1/2'
'-x, -y, -z'
'x-1/2, -y-1/2, z-1/2'

loop_
_atom_site_label
_atom_site_type_symbol
_atom_site_fract_x
_atom_site_fract_y
_atom_site_fract_z
_atom_site_U_iso_or_equiv
_atom_site_adp_type
_atom_site_occupancy
_atom_site_site_symmetry_order
_atom_site_calc_flag
_atom_site_refinement_flags_posn
_atom_site_refinement_flags_adp
_atom_site_refinement_flags_occupancy
_atom_site_disorder_assembly
_atom_site_disorder_group
La1 La 0.75458(4) 0.68845(3) 0.73276(2) 0.00701(10) Uani 1 1 d . . . . .
La2 La 0.25528(4) 0.88985(3) 0.91076(2) 0.00721(10) Uani 1 1 d . . . . .
Si1 Si 0.2378(2) 0.74134(15) 0.52853(9) 0.0063(2) Uani 1 1 d . . . . .
Si2 Si 0.2647(2) -0.01093(15) 0.67942(9) 0.0060(2) Uani 1 1 d . . . . .
O1 O 0.6950(6) 0.7700(4) 0.9079(2) 0.0159(7) Uani 1 1 d . . . . .
O2 O 0.2384(6) 0.9166(4) 0.5660(2) 0.0108(7) Uani 1 1 d . . . . .
O3 O 0.4885(6) 0.6516(4) 0.5636(2) 0.0122(7) Uani 1 1 d . . . . .
O4 O 1.0100(6) 0.6441(4) 0.5774(2) 0.0099(7) Uani 1 1 d . . . . .
O5 O 0.3260(6) 0.1671(4) 0.6742(3) 0.0160(7) Uani 1 1 d . . . . .
O6 O 0.4954(6) 0.9166(4) 0.7422(2) 0.0097(6) Uani 1 1 d . . . . .
O7 O 0.0162(6) 0.9585(4) 0.7446(2) 0.0111(7) Uani 1 1 d . . . . .

loop_
_atom_site_aniso_label
_atom_site_aniso_U_11
_atom_site_aniso_U_22
_atom_site_aniso_U_33
_atom_site_aniso_U_23
_atom_site_aniso_U_13
_atom_site_aniso_U_12
La1 0.00759(14) 0.00779(17) 0.00566(15) -0.00099(9) 0.00047(9) 0.00071(9)
La2 0.00902(15) 0.00701(17) 0.00562(14) -0.00042(9) 0.00068(9) 0.00024(9)
Si1 0.0069(5) 0.0084(7) 0.0038(5) -0.0007(4) 0.0003(4) -0.0007(4)
Si2 0.0076(5) 0.0054(6) 0.0051(5) -0.0003(4) 0.0001(4) 0.0000(4)
O1 0.0234(17) 0.019(2) 0.0056(15) 0.0011(13) 0.0027(13) 0.0057(15)
O2 0.0173(17) 0.0088(18) 0.0064(14) 0.0008(13) -0.0010(12) 0.0000(13)
O3 0.0094(15) 0.0158(19) 0.0116(16) -0.0022(13) 0.0015(12) 0.0020(13)
O4 0.0102(15) 0.0128(19) 0.0066(15) 0.0014(13) 0.0018(11) 0.0001(13)
O5 0.0199(17) 0.0074(19) 0.0205(18) 0.0040(14) -0.0039(14) -0.0005(14)
O6 0.0076(14) 0.0124(18) 0.0091(15) -0.0009(13) 0.0010(11) 0.0018(12)
O7 0.0082(14) 0.017(2) 0.0086(15) 0.0023(13) 0.0027(11) 0.0019(13)

loop_
_atom_type_symbol
_atom_type_description
_atom_type_scat_dispersion_real
_atom_type_scat_dispersion_imag
_atom_type_scat_source
O O 0.0106 0.0060 'International Tables Vol C Tables 4.2.6.8 and 6.1.1.4'
Si Si 0.0817 0.0704 'International Tables Vol C Tables 4.2.6.8 and 6.1.1.4'
La La -0.2871 2.4523 'International Tables Vol C Tables 4.2.6.8 and 6.1.1.4'

loop_
_geom_angle_atom_site_label_1
_geom_angle_atom_site_label_2
_geom_angle_atom_site_label_3
_geom_angle
_geom_angle_site_symmetry_1
_geom_angle_site_symmetry_3
O1 La1 O6 68.37(11) . .
O1 La1 O4 153.51(12) . .
O6 La1 O4 119.19(11) . .
O1 La1 O7 92.41(12) . 2_546
O6 La1 O7 108.53(11) . 2_546
O4 La1 O7 107.27(11) . 2_546
O1 La1 O5 72.22(11) . 2_656
O6 La1 O5 122.50(11) . 2_656
O4 La1 O5 83.57(11) . 2_656
O7 La1 O5 113.35(11) 2_546 2_656
O1 La1 O3 138.80(11) . .
O6 La1 O3 80.60(11) . .
O4 La1 O3 66.16(10) . .
O7 La1 O3 71.97(11) 2_546 .
O5 La1 O3 148.97(10) 2_656 .
O1 La1 O6 102.09(11) . 2_646
O6 La1 O6 168.79(4) . 2_646
O4 La1 O6 71.99(10) . 2_646
O7 La1 O6 64.90(10) 2_546 2_646
O5 La1 O6 56.79(11) 2_656 2_646
O3 La1 O6 104.78(11) . 2_646
O1 La1 O7 76.49(11) . 1_655
O6 La1 O7 65.63(10) . 1_655
O4 La1 O7 83.95(10) . 1_655
O7 La1 O7 168.70(5) 2_546 1_655
O5 La1 O7 65.67(11) 2_656 1_655
O3 La1 O7 115.08(10) . 1_655
O6 La1 O7 119.05(10) 2_646 1_655
O1 La1 Si2 86.30(9) . 2_656
O6 La1 Si2 149.02(8) . 2_656
O4 La1 Si2 76.58(8) . 2_656
O7 La1 Si2 89.40(8) 2_546 2_656
O5 La1 Si2 27.85(8) 2_656 2_656
O3 La1 Si2 129.84(8) . 2_656
O6 La1 Si2 28.94(7) 2_646 2_656
O7 La1 Si2 91.99(7) 1_655 2_656
O1 La1 Si2 73.89(9) . 2_556
O6 La1 Si2 86.12(8) . 2_556
O4 La1 Si2 129.65(8) . 2_556
O7 La1 Si2 24.85(7) 2_546 2_556
O5 La1 Si2 120.65(8) 2_656 2_556
O3 La1 Si2 77.72(7) . 2_556
O6 La1 Si2 85.47(7) 2_646 2_556
O7 La1 Si2 144.96(7) 1_655 2_556
Si2 La1 Si2 104.27(3) 2_656 2_556
O1 La1 La2 53.66(9) . 1_655
O6 La1 La2 89.58(8) . 1_655
O4 La1 La2 99.96(8) . 1_655
O7 La1 La2 132.94(7) 2_546 1_655
O5 La1 La2 32.93(8) 2_656 1_655
O3 La1 La2 155.09(8) . 1_655
O6 La1 La2 89.12(7) 2_646 1_655
O7 La1 La2 40.59(7) 1_655 1_655
Si2 La1 La2 60.35(2) 2_656 1_655
Si2 La1 La2 124.69(2) 2_556 1_655
O1 La1 La2 38.84(8) . .
O6 La1 La2 38.71(7) . .
O4 La1 La2 157.68(8) . .
O7 La1 La2 83.66(7) 2_546 .
O5 La1 La2 110.43(8) 2_656 .
O3 La1 La2 100.47(7) . .
O6 La1 La2 130.09(6) 2_646 .
O7 La1 La2 86.26(6) 1_655 .
Si2 La1 La2 123.85(2) 2_656 .
Si2 La1 La2 58.86(2) 2_556 .
La2 La1 La2 85.251(7) 1_655 .
O5 La2 O4 149.55(11) 2_556 2_656
O5 La2 O7 72.34(12) 2_556 .
O4 La2 O7 95.19(11) 2_656 .
O5 La2 O3 99.09(12) 2_556 4_576
O4 La2 O3 111.33(11) 2_656 4_576
O7 La2 O3 115.00(10) . 4_576
O5 La2 O3 134.66(11) 2_556 2_556
O4 La2 O3 59.27(10) 2_656 2_556
O7 La2 O3 70.42(11) . 2_556
O3 La2 O3 74.72(13) 4_576 2_556
O5 La2 O6 75.83(12) 2_556 .
O4 La2 O6 73.89(10) 2_656 .
O7 La2 O6 60.51(10) . .
O3 La2 O6 173.90(11) 4_576 .
O3 La2 O6 106.34(10) 2_556 .
O5 La2 O4 114.31(12) 2_556 4_576
O4 La2 O4 77.94(12) 2_656 4_576
O7 La2 O4 173.01(11) . 4_576
O3 La2 O4 67.07(10) 4_576 4_576
O3 La2 O4 104.48(10) 2_556 4_576
O6 La2 O4 117.93(10) . 4_576
O5 La2 O1 79.54(12) 2_556 .
O4 La2 O1 84.39(11) 2_656 .
O7 La2 O1 121.94(10) . .
O3 La2 O1 118.95(11) 4_576 .
O3 La2 O1 143.32(11) 2_556 .
O6 La2 O1 63.87(10) . .
O4 La2 O1 59.21(10) 4_576 .
O5 La2 Si1 161.73(9) 2_556 2_556
O4 La2 Si1 30.66(7) 2_656 2_556
O7 La2 Si1 89.47(8) . 2_556
O3 La2 Si1 86.86(9) 4_576 2_556
O3 La2 Si1 30.71(7) 2_556 2_556
O6 La2 Si1 97.00(8) . 2_556
O4 La2 Si1 83.94(8) 4_576 2_556
O1 La2 Si1 112.78(9) . 2_556
O5 La2 Si2 76.76(9) 2_556 1_565
O4 La2 Si2 78.88(7) 2_656 1_565
O7 La2 Si2 30.71(7) . 1_565
O3 La2 Si2 145.48(8) 4_576 1_565
O3 La2 Si2 84.09(7) 2_556 1_565
O6 La2 Si2 30.62(7) . 1_565
O4 La2 Si2 146.17(7) 4_576 1_565
O1 La2 Si2 94.30(7) . 1_565
Si1 La2 Si2 88.53(3) 2_556 1_565
O5 La2 Si1 94.57(9) 2_556 4_676
O4 La2 Si1 83.41(8) 2_656 4_676
O7 La2 Si1 151.41(7) . 4_676
O3 La2 Si1 91.75(8) 4_576 4_676
O3 La2 Si1 129.96(8) 2_556 4_676
O6 La2 Si1 92.01(7) . 4_676
O4 La2 Si1 30.13(7) 4_576 4_676
O1 La2 Si1 29.47(7) . 4_676
Si1 La2 Si1 102.55(3) 2_556 4_676
Si2 La2 Si1 122.61(3) 1_565 4_676
O5 La2 Si1 77.24(9) 2_556 4_576
O4 La2 Si1 132.21(7) 2_656 4_576
O7 La2 Si1 93.29(7) . 4_576
O3 La2 Si1 26.89(8) 4_576 4_576
O3 La2 Si1 79.99(7) 2_556 4_576
O6 La2 Si1 147.02(8) . 4_576
O4 La2 Si1 90.44(7) 4_576 4_576
O1 La2 Si1 128.54(8) . 4_576
Si1 La2 Si1 102.77(3) 2_556 4_576
Si2 La2 Si1 123.38(3) 1_565 4_576
Si1 La2 Si1 108.82(3) 4_676 4_576
O1 Si1 O2 111.1(2) 4_575 .
O1 Si1 O3 111.23(19) 4_575 .
O2 Si1 O3 112.00(19) . .
O1 Si1 O4 104.74(18) 4_575 1_455
O2 Si1 O4 112.14(17) . 1_455
O3 Si1 O4 105.23(18) . 1_455
O1 Si1 La2 100.91(15) 4_575 2_546
O2 Si1 La2 147.71(13) . 2_546
O3 Si1 La2 56.86(13) . 2_546
O4 Si1 La2 53.33(13) 1_455 2_546
O1 Si1 La2 52.80(13) 4_575 4_575
O2 Si1 La2 119.02(13) . 4_575
O3 Si1 La2 128.89(14) . 4_575
O4 Si1 La2 52.83(12) 1_455 4_575
La2 Si1 La2 77.45(3) 2_546 4_575
O1 Si1 La2 68.97(13) 4_575 4_675
O2 Si1 La2 117.46(12) . 4_675
O3 Si1 La2 44.16(12) . 4_675
O4 Si1 La2 128.73(14) 1_455 4_675
La2 Si1 La2 77.23(3) 2_546 4_675
La2 Si1 La2 108.82(3) 4_575 4_675
O5 Si2 O6 104.33(19) . 1_545
O5 Si2 O7 110.92(19) . 1_545
O6 Si2 O7 107.59(17) 1_545 1_545
O5 Si2 O2 111.03(19) . 1_545
O6 Si2 O2 111.98(18) 1_545 1_545
O7 Si2 O2 110.78(18) 1_545 1_545
O5 Si2 La2 108.39(14) . 1_545
O6 Si2 La2 54.60(11) 1_545 1_545
O7 Si2 La2 54.94(12) 1_545 1_545
O2 Si2 La2 140.52(14) 1_545 1_545
O5 Si2 La1 48.72(13) . 2_646
O6 Si2 La1 55.62(13) 1_545 2_646
O7 Si2 La1 123.36(13) 1_545 2_646
O2 Si2 La1 125.80(12) 1_545 2_646
La2 Si2 La1 80.23(3) 1_545 2_646
O5 Si2 La1 72.13(13) . 2_546
O6 Si2 La1 129.93(12) 1_545 2_546
O7 Si2 La1 40.61(13) 1_545 2_546
O2 Si2 La1 115.69(12) 1_545 2_546
La2 Si2 La1 78.53(3) 1_545 2_546
La1 Si2 La1 104.27(3) 2_646 2_546
Si1 O1 La1 153.9(2) 4_676 .
Si1 O1 La2 97.72(15) 4_676 .
La1 O1 La2 105.14(12) . .
Si1 O2 Si2 130.7(2) . 1_565
Si1 O3 La2 108.95(17) . 4_675
Si1 O3 La2 92.43(15) . 2_546
La2 O3 La2 105.28(13) 4_675 2_546
Si1 O3 La1 128.30(18) . .
La2 O3 La1 112.23(11) 4_675 .
La2 O3 La1 105.21(12) 2_546 .
Si1 O4 La2 96.01(14) 1_655 2_646
Si1 O4 La1 131.41(19) 1_655 .
La2 O4 La1 111.13(12) 2_646 .
Si1 O4 La2 97.04(14) 1_655 4_675
La2 O4 La2 102.06(12) 2_646 4_675
La1 O4 La2 114.54(12) . 4_675
Si2 O5 La2 144.7(2) . 2_546
Si2 O5 La1 103.43(17) . 2_646
La2 O5 La1 109.49(14) 2_546 2_646
Si2 O6 La1 137.22(19) 1_565 .
Si2 O6 La2 94.78(13) 1_565 .
La1 O6 La2 105.07(12) . .
Si2 O6 La1 95.44(16) 1_565 2_656
La1 O6 La1 115.73(12) . 2_656
La2 O6 La1 102.96(11) . 2_656
Si2 O7 La1 114.54(18) 1_565 2_556
Si2 O7 La2 94.35(14) 1_565 .
La1 O7 La2 111.85(12) 2_556 .
Si2 O7 La1 122.48(18) 1_565 1_455
La1 O7 La1 113.46(11) 2_556 1_455
La2 O7 La1 95.64(11) . 1_455

loop_
_geom_bond_atom_site_label_1
_geom_bond_atom_site_label_2
_geom_bond_distance
_geom_bond_site_symmetry_2
La1 O1 2.442(3) .
La1 O6 2.453(3) .
La1 O4 2.512(3) .
La1 O7 2.517(3) 2_546
La1 O5 2.578(3) 2_656
La1 O3 2.664(3) .
La1 O6 2.767(3) 2_646
La1 O7 2.770(4) 1_655
La1 Si2 3.3371(12) 2_656
La1 Si2 3.5184(12) 2_556
La1 La2 3.9852(4) 1_655
La1 La2 4.0086(3) .
La2 O5 2.298(4) 2_556
La2 O4 2.577(4) 2_656
La2 O7 2.605(3) .
La2 O3 2.516(3) 4_576
La2 O3 2.677(4) 2_556
La2 O6 2.596(3) .
La2 O4 2.601(3) 4_576
La2 O1 2.604(4) .
La2 Si1 3.1948(14) 2_556
La2 Si2 3.1737(12) 1_565
La2 Si1 3.2396(12) 4_676
La2 Si1 3.4160(12) 4_576
Si1 O1 1.609(3) 4_575
Si1 O2 1.620(4) .
Si1 O3 1.633(4) .
Si1 O4 1.638(3) 1_455
Si2 O5 1.603(4) .
Si2 O6 1.622(3) 1_545
Si2 O7 1.625(3) 1_545
Si2 O2 1.630(3) 1_545
